data_1529263
loop_
_publ_author_name
'Dange, Nitin S.'
'Stepherson, Jacob R.'
'Ayala, Caitlan E.'
'Fronczek, Frank R.'
'Kartika, Rendy'

_publ_section_title
;
 Cooperative benzylic--oxyallylic stabilized cations: regioselective
 construction of \a-quaternary centers in ketone-derived compounds
;
_journal_issue 11
_journal_name_full 'Chem. Sci.'
_journal_page_first 6312
_journal_paper_doi 10.1039/C5SC01914A
_journal_volume 6
_journal_year 2015
_chemical_formula_moiety 'C23 H25 N O2'
_chemical_formula_sum 'C23 H25 N O2'
_chemical_formula_weight 347.44
_chemical_name_systematic
; 
 ? 
;
_space_group_IT_number 61
_symmetry_cell_setting orthorhombic
_symmetry_space_group_name_Hall '-P 2ac 2ab'
_symmetry_space_group_name_H-M 'P b c a'
_atom_sites_solution_hydrogens geom
_atom_sites_solution_primary direct
_atom_sites_solution_secondary difmap
_audit_creation_method SHELXL-97
_audit_update_record
;
2015-04-01 deposited with the CCDC.
2015-07-22 downloaded from the CCDC.
;
_cell_angle_alpha 90
_cell_angle_beta 90
_cell_angle_gamma 90
_cell_formula_units_Z 8
_cell_length_a 7.5352(3)
_cell_length_b 16.1007(6)
_cell_length_c 30.3669(12)
_cell_measurement_reflns_used 9950
_cell_measurement_temperature 90.0(5)
_cell_measurement_theta_max 30.50
_cell_measurement_theta_min 2.53
_cell_volume 3684.2(2)
_computing_cell_refinement 'Bruker SAINT'
_computing_data_collection 'Bruker APEX2'
_computing_data_reduction 'Bruker SAINT'
_computing_molecular_graphics 'ORTEP-3 for Windows (Farrugia, 2012)'
_computing_publication_material 'SHELXL-97 (Sheldrick, 2008)'
_computing_structure_refinement 'SHELXL-97 (Sheldrick, 2008)'
_computing_structure_solution 'SHELXS-97 (Sheldrick, 2008)'
_diffrn_ambient_temperature 90.0(5)
_diffrn_measured_fraction_theta_full 0.999
_diffrn_measured_fraction_theta_max 0.999
_diffrn_measurement_device_type 'Bruker Kappa APEX-II DUO'
_diffrn_measurement_method '\f and \w scans'
_diffrn_radiation_monochromator 'TRIUMPH curved graphite'
_diffrn_radiation_source 'fine-focus sealed tube'
_diffrn_radiation_type MoK\a
_diffrn_radiation_wavelength 0.71073
_diffrn_reflns_av_R_equivalents 0.0432
_diffrn_reflns_av_sigmaI/netI 0.0229
_diffrn_reflns_limit_h_max 9
_diffrn_reflns_limit_h_min -10
_diffrn_reflns_limit_k_max 22
_diffrn_reflns_limit_k_min -22
_diffrn_reflns_limit_l_max 43
_diffrn_reflns_limit_l_min -41
_diffrn_reflns_number 50544
_diffrn_reflns_theta_full 25.00
_diffrn_reflns_theta_max 30.51
_diffrn_reflns_theta_min 2.53
_exptl_absorpt_coefficient_mu 0.079
_exptl_absorpt_correction_T_max 0.9929
_exptl_absorpt_correction_T_min 0.8998
_exptl_absorpt_correction_type multi-scan
_exptl_absorpt_process_details 'SADABS (Sheldrick, 2004)'
_exptl_crystal_colour colourless
_exptl_crystal_density_diffrn 1.253
_exptl_crystal_density_method 'not measured'
_exptl_crystal_description needle
_exptl_crystal_F_000 1488
_exptl_crystal_recrystallization_method 'Re-crystallisation from solvent: hexane/dichloromethane'
_exptl_crystal_size_max 0.44
_exptl_crystal_size_mid 0.16
_exptl_crystal_size_min 0.09
_refine_diff_density_max 0.450
_refine_diff_density_min -0.210
_refine_diff_density_rms 0.051
_refine_ls_extinction_method none
_refine_ls_goodness_of_fit_ref 1.056
_refine_ls_hydrogen_treatment mixed
_refine_ls_matrix_type full
_refine_ls_number_parameters 241
_refine_ls_number_reflns 5627
_refine_ls_number_restraints 0
_refine_ls_restrained_S_all 1.056
_refine_ls_R_factor_all 0.0535
_refine_ls_R_factor_gt 0.0433
_refine_ls_shift/su_max 0.001
_refine_ls_shift/su_mean 0.000
_refine_ls_structure_factor_coef Fsqd
_refine_ls_weighting_details 'calc w=1/[\s^2^(Fo^2^)+(0.0562P)^2^+1.5053P] where P=(Fo^2^+2Fc^2^)/3'
_refine_ls_weighting_scheme calc
_refine_ls_wR_factor_gt 0.1077
_refine_ls_wR_factor_ref 0.1140
_reflns_number_gt 4736
_reflns_number_total 5627
_reflns_threshold_expression I>2\s(I)
_cod_data_source_file c5sc01914a2.cif
_cod_data_source_block NSD-1189P
_cod_depositor_comments
;
The following automatic conversions were performed:

'_symmetry_cell_setting' value 'Orthorhombic' changed to
'orthorhombic' according to
/usr/data/users/saulius/crontab/automatic-downloads/rss-feeds/RSC/lib/dictionaries/cif_core.dic
dictionary named 'cif_core.dic' version 2.4.2 from 2011-04-26.

Automatic conversion script
Id: cif_fix_values 3271 2015-04-21 07:52:19Z andrius 

 Adding full bibliography for 1529260--1529265.cif.
;
_cod_original_sg_symbol_Hall '-P 2ac 2ab '
_cod_original_sg_symbol_H-M 'P b c a '
_cod_database_code 1529263

loop_
_symmetry_equiv_pos_as_xyz
'x, y, z'
'-x+1/2, -y, z+1/2'
'-x, y+1/2, -z+1/2'
'x+1/2, -y+1/2, -z'
'-x, -y, -z'
'x-1/2, y, -z-1/2'
'x, -y-1/2, z-1/2'
'-x-1/2, y-1/2, z'

loop_
_atom_site_label
_atom_site_type_symbol
_atom_site_fract_x
_atom_site_fract_y
_atom_site_fract_z
_atom_site_U_iso_or_equiv
_atom_site_adp_type
_atom_site_occupancy
_atom_site_symmetry_multiplicity
_atom_site_calc_flag
_atom_site_refinement_flags
O1 O 0.14716(9) 0.61972(5) 0.66120(2) 0.01365(15) Uani 1 1 d .
O2 O 0.55810(12) 0.89891(5) 0.62757(3) 0.02121(18) Uani 1 1 d .
N1 N 0.64117(12) 0.64350(6) 0.74545(3) 0.01605(18) Uani 1 1 d .
H1N H 0.682(2) 0.6398(9) 0.7727(5) 0.019 Uiso 1 1 d .
C1 C 0.25741(12) 0.59221(6) 0.62789(3) 0.01040(17) Uani 1 1 d .
C2 C 0.42193(12) 0.55042(6) 0.64702(3) 0.01118(17) Uani 1 1 d .
C3 C 0.56127(13) 0.53718(6) 0.61032(3) 0.01336(18) Uani 1 1 d .
H3A H 0.6209 0.5907 0.6040 0.016 Uiso 1 1 calc R
H3B H 0.6525 0.4976 0.6208 0.016 Uiso 1 1 calc R
C4 C 0.47885(14) 0.50382(7) 0.56802(3) 0.01488(19) Uani 1 1 d .
H4A H 0.5731 0.4935 0.5460 0.018 Uiso 1 1 calc R
H4B H 0.4180 0.4505 0.5741 0.018 Uiso 1 1 calc R
C5 C 0.34635(13) 0.56636(7) 0.54988(3) 0.01506(19) Uani 1 1 d .
H5A H 0.4122 0.6129 0.5362 0.018 Uiso 1 1 calc R
H5B H 0.2751 0.5393 0.5265 0.018 Uiso 1 1 calc R
C6 C 0.22179(12) 0.60093(6) 0.58464(3) 0.01096(17) Uani 1 1 d .
C7 C 0.50345(12) 0.60453(6) 0.68264(3) 0.01141(18) Uani 1 1 d .
C8 C 0.56507(13) 0.57853(7) 0.72313(3) 0.01464(19) Uani 1 1 d .
H8 H 0.5561 0.5234 0.7340 0.018 Uiso 1 1 calc R
C9 C 0.62790(13) 0.71391(7) 0.72013(3) 0.01433(19) Uani 1 1 d .
C10 C 0.54284(12) 0.69191(6) 0.68019(3) 0.01195(18) Uani 1 1 d .
C11 C 0.51621(13) 0.75333(6) 0.64762(3) 0.01338(18) Uani 1 1 d .
H11 H 0.4607 0.7402 0.6204 0.016 Uiso 1 1 calc R
C12 C 0.57335(14) 0.83315(7) 0.65658(3) 0.0163(2) Uani 1 1 d .
C13 C 0.65557(15) 0.85429(7) 0.69694(4) 0.0197(2) Uani 1 1 d .
H13 H 0.6914 0.9100 0.7021 0.024 Uiso 1 1 calc R
C14 C 0.68442(14) 0.79498(7) 0.72894(3) 0.0187(2) Uani 1 1 d .
H14 H 0.7406 0.8087 0.7560 0.022 Uiso 1 1 calc R
C15 C 0.06761(12) 0.64799(6) 0.56679(3) 0.01131(18) Uani 1 1 d .
C16 C 0.03336(14) 0.72979(6) 0.57977(3) 0.01550(19) Uani 1 1 d .
H16 H 0.1056 0.7550 0.6016 0.019 Uiso 1 1 calc R
C17 C -0.10530(15) 0.77471(7) 0.56101(4) 0.0191(2) Uani 1 1 d .
H17 H -0.1270 0.8302 0.5702 0.023 Uiso 1 1 calc R
C18 C -0.21232(14) 0.73882(7) 0.52884(4) 0.0181(2) Uani 1 1 d .
H18 H -0.3055 0.7699 0.5157 0.022 Uiso 1 1 calc R
C19 C -0.18187(14) 0.65731(7) 0.51613(3) 0.0163(2) Uani 1 1 d .
H19 H -0.2560 0.6320 0.4947 0.020 Uiso 1 1 calc R
C20 C -0.04299(13) 0.61248(6) 0.53477(3) 0.01383(19) Uani 1 1 d .
H20 H -0.0227 0.5568 0.5256 0.017 Uiso 1 1 calc R
C21 C 0.36532(14) 0.46621(7) 0.66690(3) 0.0170(2) Uani 1 1 d .
H21A H 0.4691 0.4386 0.6797 0.026 Uiso 1 1 calc R
H21B H 0.3146 0.4311 0.6437 0.026 Uiso 1 1 calc R
H21C H 0.2764 0.4755 0.6899 0.026 Uiso 1 1 calc R
C22 C -0.03964(13) 0.60171(7) 0.65837(3) 0.0164(2) Uani 1 1 d .
H22A H -0.1008 0.6480 0.6439 0.025 Uiso 1 1 calc R
H22B H -0.0880 0.5941 0.6881 0.025 Uiso 1 1 calc R
H22C H -0.0574 0.5508 0.6413 0.025 Uiso 1 1 calc R
C23 C 0.47364(16) 0.88257(7) 0.58672(4) 0.0195(2) Uani 1 1 d .
H23A H 0.5427 0.8414 0.5703 0.029 Uiso 1 1 calc R
H23B H 0.4659 0.9341 0.5696 0.029 Uiso 1 1 calc R
H23C H 0.3540 0.8610 0.5921 0.029 Uiso 1 1 calc R

loop_
_atom_site_aniso_label
_atom_site_aniso_U_11
_atom_site_aniso_U_22
_atom_site_aniso_U_33
_atom_site_aniso_U_23
_atom_site_aniso_U_13
_atom_site_aniso_U_12
O1 0.0077(3) 0.0234(4) 0.0098(3) -0.0036(3) 0.0013(2) 0.0002(3)
O2 0.0264(4) 0.0154(4) 0.0218(4) 0.0026(3) -0.0054(3) -0.0044(3)
N1 0.0149(4) 0.0244(5) 0.0089(4) 0.0003(3) -0.0029(3) 0.0007(3)
C1 0.0080(4) 0.0127(4) 0.0105(4) -0.0010(3) 0.0010(3) 0.0001(3)
C2 0.0090(4) 0.0141(4) 0.0105(4) 0.0005(3) -0.0011(3) 0.0009(3)
C3 0.0099(4) 0.0169(5) 0.0133(4) -0.0024(3) 0.0004(3) 0.0025(3)
C4 0.0130(4) 0.0180(5) 0.0136(4) -0.0044(4) 0.0008(3) 0.0036(4)
C5 0.0133(4) 0.0216(5) 0.0104(4) -0.0020(3) 0.0010(3) 0.0037(4)
C6 0.0096(4) 0.0125(4) 0.0107(4) -0.0009(3) 0.0003(3) 0.0009(3)
C7 0.0082(4) 0.0166(4) 0.0094(4) 0.0004(3) 0.0001(3) 0.0012(3)
C8 0.0122(4) 0.0203(5) 0.0115(4) 0.0018(3) -0.0003(3) 0.0013(4)
C9 0.0112(4) 0.0213(5) 0.0105(4) -0.0017(3) -0.0008(3) 0.0008(4)
C10 0.0085(4) 0.0170(5) 0.0103(4) -0.0014(3) -0.0002(3) 0.0003(3)
C11 0.0122(4) 0.0162(4) 0.0117(4) -0.0004(3) -0.0017(3) -0.0001(3)
C12 0.0148(4) 0.0169(5) 0.0173(5) 0.0008(4) -0.0011(4) -0.0011(4)
C13 0.0185(5) 0.0200(5) 0.0207(5) -0.0042(4) -0.0026(4) -0.0045(4)
C14 0.0161(5) 0.0250(5) 0.0151(5) -0.0054(4) -0.0034(4) -0.0026(4)
C15 0.0104(4) 0.0136(4) 0.0099(4) 0.0017(3) 0.0006(3) 0.0008(3)
C16 0.0132(4) 0.0146(5) 0.0186(5) -0.0016(4) -0.0020(4) 0.0001(4)
C17 0.0169(5) 0.0140(5) 0.0264(5) -0.0001(4) -0.0010(4) 0.0026(4)
C18 0.0148(5) 0.0211(5) 0.0185(5) 0.0046(4) -0.0010(4) 0.0047(4)
C19 0.0142(4) 0.0233(5) 0.0114(4) 0.0003(4) -0.0026(3) 0.0018(4)
C20 0.0139(4) 0.0163(5) 0.0113(4) -0.0006(3) -0.0011(3) 0.0011(4)
C21 0.0169(5) 0.0165(5) 0.0176(5) 0.0032(4) -0.0022(4) -0.0011(4)
C22 0.0081(4) 0.0257(5) 0.0154(4) -0.0024(4) 0.0019(3) -0.0012(4)
C23 0.0224(5) 0.0181(5) 0.0180(5) 0.0030(4) -0.0011(4) 0.0017(4)

loop_
_atom_type_symbol
_atom_type_description
_atom_type_scat_dispersion_real
_atom_type_scat_dispersion_imag
_atom_type_scat_source
C C 0.0033 0.0016 'International Tables Vol C Tables 4.2.6.8 and 6.1.1.4'
H H 0.0000 0.0000 'International Tables Vol C Tables 4.2.6.8 and 6.1.1.4'
N N 0.0061 0.0033 'International Tables Vol C Tables 4.2.6.8 and 6.1.1.4'
O O 0.0106 0.0060 'International Tables Vol C Tables 4.2.6.8 and 6.1.1.4'

loop_
_geom_angle_atom_site_label_1
_geom_angle_atom_site_label_2
_geom_angle_atom_site_label_3
_geom_angle
C1 O1 C22 118.66(8)
C12 O2 C23 116.91(8)
C8 N1 C9 108.80(8)
C8 N1 H1N 123.8(9)
C9 N1 H1N 127.2(9)
C6 C1 O1 124.07(9)
C6 C1 C2 125.36(8)
O1 C1 C2 110.57(7)
C7 C2 C1 110.29(8)
C7 C2 C21 109.68(8)
C1 C2 C21 108.16(8)
C7 C2 C3 108.53(8)
C1 C2 C3 109.78(8)
C21 C2 C3 110.39(8)
C4 C3 C2 112.29(8)
C4 C3 H3A 109.1
C2 C3 H3A 109.1
C4 C3 H3B 109.1
C2 C3 H3B 109.1
H3A C3 H3B 107.9
C5 C4 C3 109.83(8)
C5 C4 H4A 109.7
C3 C4 H4A 109.7
C5 C4 H4B 109.7
C3 C4 H4B 109.7
H4A C4 H4B 108.2
C6 C5 C4 113.37(8)
C6 C5 H5A 108.9
C4 C5 H5A 108.9
C6 C5 H5B 108.9
C4 C5 H5B 108.9
H5A C5 H5B 107.7
C1 C6 C15 124.26(9)
C1 C6 C5 121.08(9)
C15 C6 C5 114.57(8)
C8 C7 C10 105.86(9)
C8 C7 C2 126.65(9)
C10 C7 C2 127.38(8)
N1 C8 C7 110.47(9)
N1 C8 H8 124.8
C7 C8 H8 124.8
N1 C9 C14 129.86(9)
N1 C9 C10 107.81(9)
C14 C9 C10 122.33(9)
C11 C10 C9 119.24(9)
C11 C10 C7 133.70(9)
C9 C10 C7 107.05(9)
C12 C11 C10 117.95(9)
C12 C11 H11 121.0
C10 C11 H11 121.0
O2 C12 C11 124.11(9)
O2 C12 C13 113.84(9)
C11 C12 C13 122.04(10)
C14 C13 C12 120.84(10)
C14 C13 H13 119.6
C12 C13 H13 119.6
C13 C14 C9 117.58(9)
C13 C14 H14 121.2
C9 C14 H14 121.2
C16 C15 C20 118.01(9)
C16 C15 C6 121.37(9)
C20 C15 C6 120.56(9)
C17 C16 C15 120.82(10)
C17 C16 H16 119.6
C15 C16 H16 119.6
C18 C17 C16 120.40(10)
C18 C17 H17 119.8
C16 C17 H17 119.8
C19 C18 C17 119.47(10)
C19 C18 H18 120.3
C17 C18 H18 120.3
C18 C19 C20 120.14(10)
C18 C19 H19 119.9
C20 C19 H19 119.9
C19 C20 C15 121.15(10)
C19 C20 H20 119.4
C15 C20 H20 119.4
C2 C21 H21A 109.5
C2 C21 H21B 109.5
H21A C21 H21B 109.5
C2 C21 H21C 109.5
H21A C21 H21C 109.5
H21B C21 H21C 109.5
O1 C22 H22A 109.5
O1 C22 H22B 109.5
H22A C22 H22B 109.5
O1 C22 H22C 109.5
H22A C22 H22C 109.5
H22B C22 H22C 109.5
O2 C23 H23A 109.5
O2 C23 H23B 109.5
H23A C23 H23B 109.5
O2 C23 H23C 109.5
H23A C23 H23C 109.5
H23B C23 H23C 109.5

loop_
_geom_bond_atom_site_label_1
_geom_bond_atom_site_label_2
_geom_bond_distance
O1 C1 1.3818(11)
O1 C22 1.4397(12)
O2 C12 1.3821(13)
O2 C23 1.4189(13)
N1 C8 1.3721(14)
N1 C9 1.3735(14)
N1 H1N 0.886(15)
C1 C6 1.3479(13)
C1 C2 1.5254(13)
C2 C7 1.5188(13)
C2 C21 1.5443(14)
C2 C3 1.5458(13)
C3 C4 1.5245(14)
C3 H3A 0.9900
C3 H3B 0.9900
C4 C5 1.5212(14)
C4 H4A 0.9900
C4 H4B 0.9900
C5 C6 1.5182(13)
C5 H5A 0.9900
C5 H5B 0.9900
C6 C15 1.4893(13)
C7 C8 1.3793(13)
C7 C10 1.4398(14)
C8 H8 0.9500
C9 C14 1.3988(15)
C9 C10 1.4168(13)
C10 C11 1.4129(14)
C11 C12 1.3824(15)
C11 H11 0.9500
C12 C13 1.4148(15)
C13 C14 1.3798(16)
C13 H13 0.9500
C14 H14 0.9500
C15 C16 1.3987(14)
C15 C20 1.4025(13)
C16 C17 1.3925(15)
C16 H16 0.9500
C17 C18 1.3924(16)
C17 H17 0.9500
C18 C19 1.3870(16)
C18 H18 0.9500
C19 C20 1.3915(14)
C19 H19 0.9500
C20 H20 0.9500
C21 H21A 0.9800
C21 H21B 0.9800
C21 H21C 0.9800
C22 H22A 0.9800
C22 H22B 0.9800
C22 H22C 0.9800
C23 H23A 0.9800
C23 H23B 0.9800
C23 H23C 0.9800

loop_
_geom_hbond_atom_site_label_D
_geom_hbond_atom_site_label_H
_geom_hbond_atom_site_label_A
_geom_hbond_distance_DH
_geom_hbond_distance_HA
_geom_hbond_distance_DA
_geom_hbond_angle_DHA
_geom_hbond_site_symmetry_A
N1 H1N O1 0.886(15) 2.050(15) 2.8607(11) 151.6(13) 6_657

loop_
_geom_torsion_atom_site_label_1
_geom_torsion_atom_site_label_2
_geom_torsion_atom_site_label_3
_geom_torsion_atom_site_label_4
_geom_torsion
C22 O1 C1 C6 46.49(14)
C22 O1 C1 C2 -132.97(9)
C6 C1 C2 C7 132.23(10)
O1 C1 C2 C7 -48.32(10)
C6 C1 C2 C21 -107.82(11)
O1 C1 C2 C21 71.63(10)
C6 C1 C2 C3 12.69(13)
O1 C1 C2 C3 -167.86(8)
C7 C2 C3 C4 -164.76(8)
C1 C2 C3 C4 -44.15(11)
C21 C2 C3 C4 75.00(10)
C2 C3 C4 C5 62.29(11)
C3 C4 C5 C6 -46.20(12)
O1 C1 C6 C15 5.83(16)
C2 C1 C6 C15 -174.79(9)
O1 C1 C6 C5 -177.81(9)
C2 C1 C6 C5 1.57(15)
C4 C5 C6 C1 15.60(14)
C4 C5 C6 C15 -167.70(9)
C1 C2 C7 C8 135.83(10)
C21 C2 C7 C8 16.81(13)
C3 C2 C7 C8 -103.87(11)
C1 C2 C7 C10 -48.51(13)
C21 C2 C7 C10 -167.54(9)
C3 C2 C7 C10 71.79(12)
C9 N1 C8 C7 1.03(12)
C10 C7 C8 N1 -0.68(11)
C2 C7 C8 N1 175.73(9)
C8 N1 C9 C14 179.43(11)
C8 N1 C9 C10 -0.93(11)
N1 C9 C10 C11 -178.60(9)
C14 C9 C10 C11 1.06(15)
N1 C9 C10 C7 0.51(11)
C14 C9 C10 C7 -179.82(9)
C8 C7 C10 C11 179.03(11)
C2 C7 C10 C11 2.65(18)
C8 C7 C10 C9 0.09(11)
C2 C7 C10 C9 -176.28(9)
C9 C10 C11 C12 -0.71(14)
C7 C10 C11 C12 -179.54(10)
C23 O2 C12 C11 1.82(15)
C23 O2 C12 C13 -178.79(10)
C10 C11 C12 O2 179.07(9)
C10 C11 C12 C13 -0.28(16)
O2 C12 C13 C14 -178.42(10)
C11 C12 C13 C14 0.98(17)
C12 C13 C14 C9 -0.63(16)
N1 C9 C14 C13 179.21(11)
C10 C9 C14 C13 -0.38(16)
C1 C6 C15 C16 52.17(14)
C5 C6 C15 C16 -124.40(10)
C1 C6 C15 C20 -130.82(11)
C5 C6 C15 C20 52.61(12)
C20 C15 C16 C17 -0.71(15)
C6 C15 C16 C17 176.38(10)
C15 C16 C17 C18 -0.13(17)
C16 C17 C18 C19 1.17(17)
C17 C18 C19 C20 -1.36(16)
C18 C19 C20 C15 0.52(16)
C16 C15 C20 C19 0.52(15)
C6 C15 C20 C19 -176.59(9)
